data_7248771
loop_
_publ_author_name
'\/Lyczko, Krzysztof'
'Pogorzelska, Anna'
'Cz\;e\'scik, Urszula'
'Koronkiewicz, Miros\/lawa'
'Rode, Joanna E.'
'Bednarek, El\.zbieta'
'Kaw\;ecki, Robert'
'W\;egrzy\'nska, Karolina'
'Baraniak, Anna'
'Milczarek, Ma\/lgorzata'
'Dobrowolski, Jan Cz.'

_publ_section_title
;
 Tricarbonyl rhenium(i) complexes with 8-hydroxyquinolines: structural,
 chemical, antibacterial, and anticancer characteristics
;
_journal_issue 25
_journal_name_full 'RSC Advances'
_journal_page_first 18080
_journal_page_last 18092
_journal_paper_doi 10.1039/D4RA03141E
_journal_volume 14
_journal_year 2024
_chemical_formula_moiety 'C15 H9 Cl N3 O4 Re'
_chemical_formula_sum 'C15 H9 Cl N3 O4 Re'
_chemical_formula_weight 516.90
_chemical_name_systematic
;
tricarbonyl-imidazole-(5-chloroquinolin-8-olato-N,O)-rhenium(I)
;
_space_group_crystal_system triclinic
_space_group_IT_number 2
_space_group_name_Hall '-P 1'
_space_group_name_H-M_alt 'P -1'
_atom_sites_solution_hydrogens mixed
_atom_sites_solution_primary direct
_audit_creation_date 2023-06-23
_audit_creation_method
;
Olex2 1.5
(compiled 2023.03.06 svn.rbb2c1857 for OlexSys, GUI svn.r6748)
;
_audit_update_record
;
2024-04-21 deposited with the CCDC.	2024-05-26 downloaded from the CCDC.
;
_cell_angle_alpha 85.268(3)
_cell_angle_beta 78.455(4)
_cell_angle_gamma 84.500(3)
_cell_formula_units_Z 2
_cell_length_a 7.5357(3)
_cell_length_b 8.1793(3)
_cell_length_c 12.8369(6)
_cell_measurement_reflns_used 11272
_cell_measurement_temperature 100.0(1)
_cell_measurement_theta_max 31.6930
_cell_measurement_theta_min 2.4880
_cell_volume 770.02(6)
_computing_cell_refinement 'CrysAlisPro (Rigaku OD, 2019)'
_computing_data_collection 'CrysAlisPro (Rigaku OD, 2019)'
_computing_data_reduction 'CrysAlisPro (Rigaku OD, 2019)'
_computing_molecular_graphics 'Olex2 1.5 (Dolomanov et al., 2009)'
_computing_publication_material 'Olex2 1.5 (Dolomanov et al., 2009)'
_computing_structure_refinement 'SHELXL 2017/1 (Sheldrick, 2015)'
_diffrn_ambient_temperature 100.0(1)
_diffrn_detector_area_resol_mean 16.0131
_diffrn_measured_fraction_theta_full 1.000
_diffrn_measured_fraction_theta_max 1.000
_diffrn_measurement_device_type 'SuperNova, Dual, Cu at home/near, Eos'
_diffrn_measurement_method '\w scans'
_diffrn_radiation_type MoK\a
_diffrn_radiation_wavelength 0.71073
_diffrn_reflns_av_R_equivalents 0.0388
_diffrn_reflns_av_unetI/netI 0.0299
_diffrn_reflns_Laue_measured_fraction_full 1.000
_diffrn_reflns_Laue_measured_fraction_max 1.000
_diffrn_reflns_limit_h_max 9
_diffrn_reflns_limit_h_min -9
_diffrn_reflns_limit_k_max 10
_diffrn_reflns_limit_k_min -10
_diffrn_reflns_limit_l_max 16
_diffrn_reflns_limit_l_min -16
_diffrn_reflns_number 17146
_diffrn_reflns_point_group_measured_fraction_full 1.000
_diffrn_reflns_point_group_measured_fraction_max 1.000
_diffrn_reflns_theta_full 25.242
_diffrn_reflns_theta_max 27.999
_diffrn_reflns_theta_min 2.507
_diffrn_source 'micro-focus sealed X-ray tube'
_exptl_absorpt_coefficient_mu 8.089
_exptl_absorpt_correction_T_max 1.00000
_exptl_absorpt_correction_T_min 0.73817
_exptl_absorpt_correction_type multi-scan
_exptl_absorpt_process_details 'CrysAlisPro (Rigaku OD, 2019)'
_exptl_crystal_colour brown
_exptl_crystal_colour_primary brown
_exptl_crystal_density_diffrn 2.229
_exptl_crystal_description plate
_exptl_crystal_F_000 488
_exptl_crystal_size_max 0.12
_exptl_crystal_size_mid 0.04
_exptl_crystal_size_min 0.03
_refine_diff_density_max 1.218
_refine_diff_density_min -0.786
_refine_diff_density_rms 0.123
_refine_ls_extinction_method none
_refine_ls_goodness_of_fit_ref 1.044
_refine_ls_hydrogen_treatment mixed
_refine_ls_matrix_type full
_refine_ls_number_parameters 221
_refine_ls_number_reflns 3705
_refine_ls_number_restraints 0
_refine_ls_restrained_S_all 1.044
_refine_ls_R_factor_all 0.0202
_refine_ls_R_factor_gt 0.0182
_refine_ls_shift/su_max 0.001
_refine_ls_shift/su_mean 0.000
_refine_ls_structure_factor_coef Fsqd
_refine_ls_weighting_details 'w=1/[\s^2^(Fo^2^)+(0.0182P)^2^+0.3258P] where P=(Fo^2^+2Fc^2^)/3'
_refine_ls_weighting_scheme calc
_refine_ls_wR_factor_gt 0.0410
_refine_ls_wR_factor_ref 0.0418
_reflns_Friedel_coverage 0.000
_reflns_number_gt 3507
_reflns_number_total 3705
_reflns_threshold_expression 'I > 2\s(I)'
_cod_data_source_file d4ra03141e2.cif
_cod_data_source_block 9-re(co)3(clQ)him
_cod_database_code 7248771
_shelx_shelxl_version_number 2017/1
_shelx_space_group_comment
;
The symmetry employed for this shelxl refinement is uniquely defined
by the following loop, which should always be used as a source of
symmetry information in preference to the above space-group names.
They are only intended as comments.
;
_olex2_refinement_description
;
1. Fixed Uiso
 At 1.2 times of:
  All C(H) groups
2.a Aromatic/amide H refined with riding coordinates:
 C6(H6), C9(H9), C13(H13), C5(H5), C4(H4), C15(H15), C10(H10), C14(H14)
;
_olex2_submission_special_instructions 'No special instructions were received'

loop_
_space_group_symop_operation_xyz
'x, y, z'
'-x, -y, -z'

loop_
_atom_site_label
_atom_site_type_symbol
_atom_site_fract_x
_atom_site_fract_y
_atom_site_fract_z
_atom_site_U_iso_or_equiv
_atom_site_adp_type
_atom_site_occupancy
_atom_site_site_symmetry_order
_atom_site_calc_flag
_atom_site_refinement_flags_posn
_atom_site_refinement_flags_adp
_atom_site_refinement_flags_occupancy
_atom_site_disorder_assembly
_atom_site_disorder_group
Re1 Re 0.13827(2) 0.25825(2) 0.30815(2) 0.01028(4) Uani 1 1 d . . . . .
Cl1 Cl 0.24120(11) -0.28862(9) -0.09808(6) 0.02006(16) Uani 1 1 d . . . . .
O4 O 0.0180(3) 0.0337(2) 0.30626(16) 0.0121(4) Uani 1 1 d . . . . .
O3 O -0.2079(3) 0.4795(2) 0.29158(18) 0.0189(5) Uani 1 1 d . . . . .
N2 N 0.3738(3) 0.0908(3) 0.33360(19) 0.0116(5) Uani 1 1 d . . . . .
C2 C 0.2724(4) 0.4472(4) 0.2937(2) 0.0157(6) Uani 1 1 d . . . . .
C11 C 0.0656(4) -0.0397(3) 0.2150(2) 0.0119(6) Uani 1 1 d . . . . .
O2 O 0.3598(3) 0.5591(3) 0.2811(2) 0.0242(5) Uani 1 1 d . . . . .
O1 O 0.0292(4) 0.3099(3) 0.54730(18) 0.0257(5) Uani 1 1 d . . . . .
N1 N 0.2182(3) 0.1958(3) 0.1414(2) 0.0121(5) Uani 1 1 d . . . . .
C1 C 0.0700(4) 0.2884(3) 0.4575(2) 0.0154(6) Uani 1 1 d . . . . .
N3 N 0.6495(4) 0.0047(3) 0.3565(2) 0.0151(5) Uani 1 1 d . . . . .
C12 C 0.1712(4) 0.0428(3) 0.1251(2) 0.0116(6) Uani 1 1 d . . . . .
C6 C 0.3236(4) 0.0678(4) -0.0597(2) 0.0162(6) Uani 1 1 d . . . . .
H6 H 0.361892 0.025079 -0.127972 0.019 Uiso 1 1 calc R U . . .
C7 C 0.2247(4) -0.0281(4) 0.0254(2) 0.0139(6) Uani 1 1 d . . . . .
C9 C 0.0730(4) -0.2691(3) 0.1061(2) 0.0144(6) Uani 1 1 d . . . . .
H9 H 0.040553 -0.376845 0.100178 0.017 Uiso 1 1 calc R U . . .
C13 C 0.5361(4) 0.1359(4) 0.3381(2) 0.0139(6) Uani 1 1 d . . . . .
H13 H 0.567967 0.246493 0.329409 0.017 Uiso 1 1 calc R U . . .
C5 C 0.3636(4) 0.2218(4) -0.0432(2) 0.0166(6) Uani 1 1 d . . . . .
H5 H 0.427531 0.287760 -0.100207 0.020 Uiso 1 1 calc R U . . .
C8 C 0.1734(4) -0.1891(4) 0.0199(2) 0.0148(6) Uani 1 1 d . . . . .
C4 C 0.3092(4) 0.2826(4) 0.0594(3) 0.0158(6) Uani 1 1 d . . . . .
H4 H 0.338921 0.389435 0.070072 0.019 Uiso 1 1 calc R U . . .
C15 C 0.3853(4) -0.0787(4) 0.3510(2) 0.0156(6) Uani 1 1 d . . . . .
H15 H 0.289092 -0.146640 0.353118 0.019 Uiso 1 1 calc R U . . .
C10 C 0.0173(4) -0.1949(3) 0.2028(2) 0.0138(6) Uani 1 1 d . . . . .
H10 H -0.054917 -0.251982 0.261087 0.017 Uiso 1 1 calc R U . . .
C14 C 0.5554(4) -0.1327(4) 0.3646(2) 0.0167(6) Uani 1 1 d . . . . .
H14 H 0.600499 -0.243576 0.377238 0.020 Uiso 1 1 calc R U . . .
C3 C -0.0755(4) 0.3962(3) 0.2935(2) 0.0141(6) Uani 1 1 d . . . . .
H3 H 0.757(5) 0.007(4) 0.356(3) 0.016(9) Uiso 1 1 d . . . . .

loop_
_atom_site_aniso_label
_atom_site_aniso_U_11
_atom_site_aniso_U_22
_atom_site_aniso_U_33
_atom_site_aniso_U_23
_atom_site_aniso_U_13
_atom_site_aniso_U_12
Re1 0.00960(6) 0.00861(6) 0.01323(7) -0.00163(4) -0.00324(4) -0.00081(4)
Cl1 0.0213(4) 0.0239(4) 0.0158(4) -0.0088(3) -0.0043(3) 0.0019(3)
O4 0.0138(10) 0.0104(10) 0.0125(10) -0.0021(8) -0.0026(8) -0.0026(8)
O3 0.0154(11) 0.0130(10) 0.0304(13) -0.0052(9) -0.0086(10) 0.0008(9)
N2 0.0106(12) 0.0132(12) 0.0110(12) -0.0019(9) -0.0023(10) -0.0004(9)
C2 0.0150(15) 0.0156(15) 0.0168(15) -0.0023(12) -0.0052(12) 0.0029(12)
C11 0.0087(13) 0.0138(14) 0.0141(14) -0.0016(11) -0.0054(11) 0.0021(10)
O2 0.0197(12) 0.0140(11) 0.0410(15) -0.0011(10) -0.0093(11) -0.0058(9)
O1 0.0401(15) 0.0215(12) 0.0153(12) -0.0033(9) -0.0047(11) -0.0009(11)
N1 0.0089(12) 0.0134(12) 0.0142(12) 0.0003(10) -0.0037(10) 0.0009(9)
C1 0.0180(15) 0.0094(14) 0.0194(16) -0.0017(11) -0.0056(13) -0.0001(11)
N3 0.0093(13) 0.0172(13) 0.0196(14) -0.0026(10) -0.0050(11) 0.0006(10)
C12 0.0075(13) 0.0124(13) 0.0159(14) -0.0013(11) -0.0058(11) 0.0012(10)
C6 0.0128(14) 0.0220(16) 0.0142(15) -0.0023(12) -0.0050(12) 0.0028(12)
C7 0.0089(13) 0.0188(15) 0.0141(14) -0.0013(12) -0.0044(11) 0.0028(11)
C9 0.0147(15) 0.0110(14) 0.0195(16) -0.0025(12) -0.0081(12) 0.0005(11)
C13 0.0133(14) 0.0142(14) 0.0147(14) -0.0025(11) -0.0037(12) -0.0005(11)
C5 0.0098(14) 0.0234(16) 0.0152(15) 0.0050(12) -0.0016(12) -0.0008(12)
C8 0.0134(14) 0.0186(15) 0.0136(15) -0.0082(12) -0.0050(12) 0.0033(11)
C4 0.0121(14) 0.0135(14) 0.0225(16) 0.0045(12) -0.0069(12) -0.0019(11)
C15 0.0147(15) 0.0129(14) 0.0198(16) 0.0035(12) -0.0050(12) -0.0044(11)
C10 0.0134(14) 0.0135(14) 0.0156(15) -0.0008(11) -0.0056(12) -0.0018(11)
C14 0.0165(15) 0.0117(14) 0.0218(16) 0.0013(12) -0.0051(13) 0.0000(11)
C3 0.0175(15) 0.0085(13) 0.0179(15) -0.0041(11) -0.0041(12) -0.0043(11)

loop_
_atom_type_symbol
_atom_type_description
_atom_type_scat_dispersion_real
_atom_type_scat_dispersion_imag
_atom_type_scat_source
C C 0.0033 0.0016 'International Tables Vol C Tables 4.2.6.8 and 6.1.1.4'
H H 0.0000 0.0000 'International Tables Vol C Tables 4.2.6.8 and 6.1.1.4'
Cl Cl 0.1484 0.1585 'International Tables Vol C Tables 4.2.6.8 and 6.1.1.4'
N N 0.0061 0.0033 'International Tables Vol C Tables 4.2.6.8 and 6.1.1.4'
O O 0.0106 0.0060 'International Tables Vol C Tables 4.2.6.8 and 6.1.1.4'
Re Re -1.0185 7.2310 'International Tables Vol C Tables 4.2.6.8 and 6.1.1.4'

loop_
_geom_angle_atom_site_label_1
_geom_angle_atom_site_label_2
_geom_angle_atom_site_label_3
_geom_angle
_geom_angle_site_symmetry_1
_geom_angle_site_symmetry_3
_geom_angle_publ_flag
O4 Re1 N2 82.73(8) . . ?
O4 Re1 N1 76.47(8) . . ?
C2 Re1 O4 171.73(11) . . ?
C2 Re1 N2 92.62(11) . . ?
C2 Re1 N1 96.38(11) . . ?
C2 Re1 C1 88.43(13) . . ?
C2 Re1 C3 89.95(12) . . ?
N1 Re1 N2 85.12(9) . . ?
C1 Re1 O4 98.46(10) . . ?
C1 Re1 N2 91.06(11) . . ?
C1 Re1 N1 173.98(10) . . ?
C3 Re1 O4 95.02(10) . . ?
C3 Re1 N2 176.34(10) . . ?
C3 Re1 N1 97.19(11) . . ?
C3 Re1 C1 86.41(13) . . ?
C11 O4 Re1 114.75(17) . . ?
C13 N2 Re1 125.51(19) . . ?
C13 N2 C15 105.7(2) . . ?
C15 N2 Re1 128.75(19) . . ?
O2 C2 Re1 176.8(3) . . ?
O4 C11 C12 119.5(2) . . ?
O4 C11 C10 122.8(3) . . ?
C10 C11 C12 117.7(3) . . ?
C12 N1 Re1 112.87(18) . . ?
C4 N1 Re1 128.4(2) . . ?
C4 N1 C12 118.7(3) . . ?
O1 C1 Re1 178.6(3) . . ?
C13 N3 C14 107.7(2) . . ?
C13 N3 H3 125(2) . . ?
C14 N3 H3 127(2) . . ?
N1 C12 C11 115.7(3) . . ?
N1 C12 C7 122.1(3) . . ?
C7 C12 C11 122.2(3) . . ?
C7 C6 H6 120.2 . . ?
C5 C6 H6 120.2 . . ?
C5 C6 C7 119.7(3) . . ?
C12 C7 C6 117.4(3) . . ?
C12 C7 C8 116.8(3) . . ?
C6 C7 C8 125.9(3) . . ?
C8 C9 H9 119.5 . . ?
C8 C9 C10 121.0(3) . . ?
C10 C9 H9 119.5 . . ?
N2 C13 N3 111.0(3) . . ?
N2 C13 H13 124.5 . . ?
N3 C13 H13 124.5 . . ?
C6 C5 H5 120.2 . . ?
C6 C5 C4 119.6(3) . . ?
C4 C5 H5 120.2 . . ?
C7 C8 Cl1 119.8(2) . . ?
C9 C8 Cl1 119.0(2) . . ?
C9 C8 C7 121.2(3) . . ?
N1 C4 C5 122.5(3) . . ?
N1 C4 H4 118.8 . . ?
C5 C4 H4 118.8 . . ?
N2 C15 H15 125.3 . . ?
C14 C15 N2 109.4(3) . . ?
C14 C15 H15 125.3 . . ?
C11 C10 C9 121.1(3) . . ?
C11 C10 H10 119.5 . . ?
C9 C10 H10 119.5 . . ?
N3 C14 H14 126.9 . . ?
C15 C14 N3 106.2(3) . . ?
C15 C14 H14 126.9 . . ?
O3 C3 Re1 175.7(3) . . ?

loop_
_geom_bond_atom_site_label_1
_geom_bond_atom_site_label_2
_geom_bond_distance
_geom_bond_site_symmetry_2
_geom_bond_publ_flag
Re1 O4 2.1283(19) . ?
Re1 N2 2.197(2) . ?
Re1 C2 1.903(3) . ?
Re1 N1 2.194(3) . ?
Re1 C1 1.913(3) . ?
Re1 C3 1.908(3) . ?
Cl1 C8 1.741(3) . ?
O4 C11 1.330(4) . ?
O3 C3 1.156(4) . ?
N2 C13 1.324(4) . ?
N2 C15 1.383(4) . ?
C2 O2 1.161(4) . ?
C11 C12 1.423(4) . ?
C11 C10 1.383(4) . ?
O1 C1 1.155(4) . ?
N1 C12 1.376(4) . ?
N1 C4 1.327(4) . ?
N3 C13 1.342(4) . ?
N3 C14 1.371(4) . ?
N3 H3 0.81(4) . ?
C12 C7 1.417(4) . ?
C6 H6 0.9500 . ?
C6 C7 1.418(4) . ?
C6 C5 1.366(4) . ?
C7 C8 1.418(4) . ?
C9 H9 0.9500 . ?
C9 C8 1.365(4) . ?
C9 C10 1.397(4) . ?
C13 H13 0.9500 . ?
C5 H5 0.9500 . ?
C5 C4 1.415(4) . ?
C4 H4 0.9500 . ?
C15 H15 0.9500 . ?
C15 C14 1.355(4) . ?
C10 H10 0.9500 . ?
C14 H14 0.9500 . ?

loop_
_geom_hbond_atom_site_label_D
_geom_hbond_atom_site_label_H
_geom_hbond_atom_site_label_A
_geom_hbond_distance_DH
_geom_hbond_distance_HA
_geom_hbond_distance_DA
_geom_hbond_angle_DHA
_geom_hbond_site_symmetry_A
_geom_hbond_publ_flag
C10 H10 O3 0.95 2.54 3.296(3) 136.3 1_545 yes
C10 H10 O1 0.95 2.51 3.227(4) 132.5 2_556 yes
N3 H3 O4 0.81(4) 1.97(4) 2.751(3) 161(3) 1_655 yes

loop_
_geom_torsion_atom_site_label_1
_geom_torsion_atom_site_label_2
_geom_torsion_atom_site_label_3
_geom_torsion_atom_site_label_4
_geom_torsion
_geom_torsion_site_symmetry_1
_geom_torsion_site_symmetry_2
_geom_torsion_site_symmetry_3
_geom_torsion_site_symmetry_4
_geom_torsion_publ_flag
Re1 O4 C11 C12 -7.2(3) . . . . ?
Re1 O4 C11 C10 172.6(2) . . . . ?
Re1 N2 C13 N3 178.85(19) . . . . ?
Re1 N2 C15 C14 -178.9(2) . . . . ?
Re1 N1 C12 C11 5.9(3) . . . . ?
Re1 N1 C12 C7 -174.1(2) . . . . ?
Re1 N1 C4 C5 175.2(2) . . . . ?
O4 C11 C12 N1 0.7(4) . . . . ?
O4 C11 C12 C7 -179.3(2) . . . . ?
O4 C11 C10 C9 -178.7(3) . . . . ?
N2 C15 C14 N3 0.5(4) . . . . ?
C11 C12 C7 C6 177.6(2) . . . . ?
C11 C12 C7 C8 -2.3(4) . . . . ?
N1 C12 C7 C6 -2.5(4) . . . . ?
N1 C12 C7 C8 177.7(2) . . . . ?
C12 C11 C10 C9 1.1(4) . . . . ?
C12 N1 C4 C5 -1.6(4) . . . . ?
C12 C7 C8 Cl1 -177.5(2) . . . . ?
C12 C7 C8 C9 1.8(4) . . . . ?
C6 C7 C8 Cl1 2.7(4) . . . . ?
C6 C7 C8 C9 -178.0(3) . . . . ?
C6 C5 C4 N1 -0.6(4) . . . . ?
C7 C6 C5 C4 1.4(4) . . . . ?
C13 N2 C15 C14 -0.6(4) . . . . ?
C13 N3 C14 C15 -0.2(4) . . . . ?
C5 C6 C7 C12 0.1(4) . . . . ?
C5 C6 C7 C8 179.9(3) . . . . ?
C8 C9 C10 C11 -1.5(4) . . . . ?
C4 N1 C12 C11 -176.8(2) . . . . ?
C4 N1 C12 C7 3.2(4) . . . . ?
C15 N2 C13 N3 0.5(3) . . . . ?
C10 C11 C12 N1 -179.1(2) . . . . ?
C10 C11 C12 C7 0.8(4) . . . . ?
C10 C9 C8 Cl1 179.3(2) . . . . ?
C10 C9 C8 C7 0.0(4) . . . . ?
C14 N3 C13 N2 -0.1(4) . . . . ?
